data_4329355
loop_
_publ_author_name
'Gordan Horvat'
'Vladimir Stilinovi\'c'
'Tomica Hrenar'
'Branko Kaitner'
'Leo Frkanec'
'Vladislav Tomi\<si\'c'

_publ_section_title
;
 An Integrated Approach (Thermodynamic, Structural, and Computational) to
 the Study of Complexation of Alkali-Metal Cations by a Lower-Rim
 Calix[4]arene Amide Derivative in Acetonitrile
;
_journal_name_full 'Inorganic Chemistry'
_journal_page_first 6264
_journal_page_last 6278
_journal_paper_doi 10.1021/ic300474s
_journal_volume 51
_journal_year 2012
_chemical_formula_moiety 'C76 H116 N4 O8, 2 C H4 O'
_chemical_formula_sum 'C78 H124 N4 O10'
_chemical_formula_weight 1277.81
_chemical_name_systematic
;
5,11,17,23-tetra-tert-butyl-25,26,27,28-tetrakis(N-hexylaminocarbonylmethoxy)
calix[4]arene methanol solvate
;
_space_group_IT_number 2
_symmetry_cell_setting triclinic
_symmetry_space_group_name_Hall '-P 1'
_symmetry_space_group_name_H-M 'P -1'
_atom_sites_solution_hydrogens geom
_atom_sites_solution_primary direct
_atom_sites_solution_secondary difmap
_audit_creation_date 2011-02-02T12:19:56-00:00
_audit_creation_method 'WinGX routine CIF_UPDATE'
_cell_angle_alpha 108.310(4)
_cell_angle_beta 104.079(5)
_cell_angle_gamma 106.294(4)
_cell_formula_units_Z 2
_cell_length_a 14.9313(6)
_cell_length_b 16.3464(8)
_cell_length_c 18.3108(9)
_cell_measurement_reflns_used 367
_cell_measurement_temperature 120(1)
_cell_measurement_theta_max 52.0
_cell_measurement_theta_min 4.6
_cell_volume 3793.6(4)
_computing_structure_refinement 'SHELXL-97 (Sheldrick, 2008)'
_computing_structure_solution 'SHELXS-97 (Sheldrick, 2008)'
_diffrn_ambient_temperature 120(1)
_diffrn_measured_fraction_theta_full 0.957
_diffrn_measured_fraction_theta_max 0.957
_diffrn_measurement_device_type
;
Oxford Diffraction Xcalibur CCD
diffractometer
;
_diffrn_measurement_method '\w scan'
_diffrn_radiation_monochromator graphite
_diffrn_radiation_source 'fine-focus sealed tube'
_diffrn_radiation_type MoK\a
_diffrn_radiation_wavelength 0.71073
_diffrn_reflns_av_R_equivalents 0.051
_diffrn_reflns_av_unetI/netI 0.1325
_diffrn_reflns_limit_h_max 16
_diffrn_reflns_limit_h_min -18
_diffrn_reflns_limit_k_max 19
_diffrn_reflns_limit_k_min -19
_diffrn_reflns_limit_l_max 21
_diffrn_reflns_limit_l_min -22
_diffrn_reflns_number 30764
_diffrn_reflns_theta_full 25.5
_diffrn_reflns_theta_max 25.5
_diffrn_reflns_theta_min 3.77
_diffrn_standards_number 27
_exptl_absorpt_coefficient_mu 0.073
_exptl_absorpt_correction_type none
_exptl_crystal_colour colourless
_exptl_crystal_density_diffrn 1.119
_exptl_crystal_description prism
_exptl_crystal_F_000 1400
_exptl_crystal_size_max 0.56
_exptl_crystal_size_mid 0.47
_exptl_crystal_size_min 0.33
_refine_diff_density_max 0.886
_refine_diff_density_min -0.687
_refine_diff_density_rms 0.047
_refine_ls_extinction_method none
_refine_ls_goodness_of_fit_ref 0.915
_refine_ls_hydrogen_treatment mixed
_refine_ls_matrix_type full
_refine_ls_number_parameters 868
_refine_ls_number_reflns 13514
_refine_ls_number_restraints 15
_refine_ls_restrained_S_all 1.982
_refine_ls_R_factor_all 0.1163
_refine_ls_R_factor_gt 0.0511
_refine_ls_shift/su_max 0
_refine_ls_shift/su_mean 0
_refine_ls_structure_factor_coef Fsqd
_refine_ls_weighting_details 'calc w=1/[\s^2^(Fo^2^)+(0.0602P)^2^+0.0000P] where P=(Fo^2^+2Fc^2^)/3'
_refine_ls_weighting_scheme calc
_refine_ls_wR_factor_gt 0.1209
_refine_ls_wR_factor_ref 0.1304
_reflns_number_gt 6804
_reflns_number_total 13514
_reflns_threshold_expression >2sigma(I)
_cod_data_source_file ic300474s_si_002_2.cif
_cod_data_source_block calix_MeOH
_cod_original_cell_volume 3793.6(3)
_cod_database_code 4329355

loop_
_symmetry_equiv_pos_as_xyz
'x, y, z'
'-x, -y, -z'

loop_
_atom_site_label
_atom_site_type_symbol
_atom_site_fract_x
_atom_site_fract_y
_atom_site_fract_z
_atom_site_U_iso_or_equiv
_atom_site_adp_type
_atom_site_occupancy
_atom_site_symmetry_multiplicity
_atom_site_calc_flag
_atom_site_refinement_flags
O9 O 1.0264(3) 0.7004(3) 0.7126(3) 0.0258(10) Uani 1 1 d .
N2 N 0.5307(4) 0.3149(3) -0.0813(3) 0.0225(12) Uani 1 1 d .
C40 C 1.3360(5) 0.5374(5) 0.3115(4) 0.0388(18) Uani 1 1 d .
H40A H 1.3969 0.5341 0.3048 0.058 Uiso 1 1 calc R
H40B H 1.3105 0.4941 0.3339 0.058 Uiso 1 1 calc R
H40C H 1.3492 0.5996 0.3483 0.058 Uiso 1 1 calc R
C35 C 1.0219(5) 0.7856(5) -0.0125(4) 0.0412(19) Uani 1 1 d .
H35A H 1.0733 0.8279 -0.0212 0.062 Uiso 1 1 calc R
H35B H 0.9639 0.8011 -0.0212 0.062 Uiso 1 1 calc R
H35C H 1.0044 0.7227 -0.0507 0.062 Uiso 1 1 calc R
C78 C 1.0242(5) 0.7281(4) 0.7939(4) 0.0327(16) Uani 1 1 d .
H78A H 1.0915 0.7574 0.8336 0.049 Uiso 1 1 calc R
H78B H 0.988 0.6741 0.8007 0.049 Uiso 1 1 calc R
H78C H 0.9918 0.7715 0.8023 0.049 Uiso 1 1 calc R
C76 C 0.3027(5) 0.2439(5) 0.3681(5) 0.0432(19) Uani 1 1 d .
H76A H 0.2887 0.2777 0.4151 0.052 Uiso 1 1 calc R
H76B H 0.3299 0.2011 0.3818 0.052 Uiso 1 1 calc R
C68 C 0.4799(5) 0.1206(4) 0.2921(4) 0.0355(17) Uani 1 1 d .
H68A H 0.466 0.171 0.3257 0.043 Uiso 1 1 calc R
H68B H 0.4932 0.1353 0.2475 0.043 Uiso 1 1 calc R
C56 C 0.4888(5) 0.2137(4) -0.1188(4) 0.0280(16) Uani 1 1 d .
H56A H 0.4168 0.1915 -0.1334 0.034 Uiso 1 1 calc R
H56B H 0.5153 0.1911 -0.0787 0.034 Uiso 1 1 calc R
C38 C 1.3023(5) 0.5822(5) 0.1940(4) 0.0410(18) Uani 1 1 d .
H38A H 1.3153 0.6442 0.2312 0.061 Uiso 1 1 calc R
H38B H 1.2552 0.5675 0.1409 0.061 Uiso 1 1 calc R
H38C H 1.3636 0.5789 0.1885 0.061 Uiso 1 1 calc R
C50 C 0.3585(5) 0.2131(4) 0.0711(4) 0.0313(16) Uani 1 1 d .
H50A H 0.3011 0.229 0.0549 0.038 Uiso 1 1 calc R
H50B H 0.3789 0.1953 0.024 0.038 Uiso 1 1 calc R
C52 C 0.2465(5) 0.0418(5) 0.0235(4) 0.045(2) Uani 1 1 d .
H52A H 0.2682 0.026 -0.0231 0.054 Uiso 1 1 calc R
H52B H 0.2387 -0.0087 0.0415 0.054 Uiso 1 1 calc R
C51 C 0.3281(5) 0.1310(4) 0.0935(4) 0.0410(19) Uani 1 1 d .
H51A H 0.3049 0.1484 0.139 0.049 Uiso 1 1 calc R
H51B H 0.3868 0.1179 0.1128 0.049 Uiso 1 1 calc R
C57 C 0.5118(5) 0.1736(4) -0.1950(4) 0.0320(17) Uani 1 1 d .
H57A H 0.5838 0.1981 -0.1807 0.038 Uiso 1 1 calc R
H57B H 0.4887 0.1063 -0.2133 0.038 Uiso 1 1 calc R
C44 C 1.2965(5) 0.9300(5) 0.4739(4) 0.0398(18) Uani 1 1 d .
H44A H 1.3526 0.9701 0.4682 0.06 Uiso 1 1 calc R
H44B H 1.3088 0.8767 0.4778 0.06 Uiso 1 1 calc R
H44C H 1.2872 0.9637 0.5229 0.06 Uiso 1 1 calc R
C69 C 0.3881(5) 0.0323(5) 0.2555(5) 0.054(2) Uani 1 1 d .
H69A H 0.3992 -0.0175 0.2194 0.08 Uiso 1 1 calc R
H69B H 0.3323 0.0412 0.2248 0.08 Uiso 1 1 calc R
H69C H 0.3738 0.0167 0.299 0.08 Uiso 1 1 calc R
C39 C 1.2411(5) 0.4142(5) 0.1696(5) 0.046(2) Uani 1 1 d .
H39A H 1.3038 0.4116 0.1672 0.068 Uiso 1 1 calc R
H39B H 1.1968 0.3994 0.1154 0.068 Uiso 1 1 calc R
H39C H 1.2116 0.3698 0.1897 0.068 Uiso 1 1 calc R
C77 C 0.2051(5) 0.1880(5) 0.2939(5) 0.063(3) Uani 1 1 d .
H77A H 0.1751 0.2296 0.2824 0.094 Uiso 1 1 calc R
H77B H 0.1601 0.1435 0.3057 0.094 Uiso 1 1 calc R
H77C H 0.2185 0.1555 0.2468 0.094 Uiso 1 1 calc R
C59 C 0.4959(5) 0.1661(4) -0.3382(4) 0.0345(17) Uani 1 1 d .
H59A H 0.5684 0.1939 -0.3192 0.041 Uiso 1 1 calc R
H59B H 0.4757 0.0987 -0.361 0.041 Uiso 1 1 calc R
C58 C 0.4642(5) 0.1952(4) -0.2651(4) 0.0301(16) Uani 1 1 d .
H58A H 0.4805 0.262 -0.2446 0.036 Uiso 1 1 calc R
H58B H 0.392 0.1642 -0.2836 0.036 Uiso 1 1 calc R
C31 C 0.7943(6) 1.0500(4) 0.2189(4) 0.043(2) Uani 1 1 d .
H31A H 0.7241 1.0212 0.208 0.065 Uiso 1 1 calc R
H31B H 0.8088 1.02 0.1716 0.065 Uiso 1 1 calc R
H31C H 0.8118 1.1151 0.2302 0.065 Uiso 1 1 calc R
C32 C 0.9650(5) 1.0775(5) 0.3051(5) 0.051(2) Uani 1 1 d .
H32A H 0.9861 1.1412 0.3115 0.077 Uiso 1 1 calc R
H32B H 0.9748 1.0404 0.2578 0.077 Uiso 1 1 calc R
H32C H 1.0036 1.0742 0.3536 0.077 Uiso 1 1 calc R
C53 C 0.1460(6) 0.0478(5) -0.0053(5) 0.062(3) Uani 1 1 d .
H53A H 0.1228 0.0618 0.0399 0.092 Uiso 1 1 calc R
H53B H 0.0989 -0.0108 -0.0491 0.092 Uiso 1 1 calc R
H53C H 0.1522 0.0963 -0.025 0.092 Uiso 1 1 calc R
C60 C 0.4530(5) 0.1934(5) -0.4059(4) 0.0374(18) Uani 1 1 d .
H60A H 0.4652 0.2593 -0.382 0.045 Uiso 1 1 calc R
H60B H 0.3811 0.1586 -0.4306 0.045 Uiso 1 1 calc R
C61 C 0.4970(6) 0.1754(5) -0.4726(5) 0.049(2) Uani 1 1 d .
H61A H 0.5671 0.2141 -0.4496 0.074 Uiso 1 1 calc R
H61B H 0.4636 0.1898 -0.5159 0.074 Uiso 1 1 calc R
H61C H 0.4881 0.1108 -0.4947 0.074 Uiso 1 1 calc R
C79 C 0.6554(12) 0.1478(11) 0.0668(10) 0.177(6) Uani 1 1 d DU
H79A H 0.6946 0.1351 0.1086 0.265 Uiso 1 1 calc R
H79B H 0.6931 0.1628 0.0339 0.265 Uiso 1 1 calc R
H79C H 0.5949 0.0936 0.0322 0.265 Uiso 1 1 calc R
O10 O 0.6329(9) 0.2183(8) 0.1017(7) 0.165(4) Uani 1 1 d DU
H10 H 0.6496 0.258 0.0838 0.248 Uiso 1 1 calc RD
H3 H 0.869(4) 0.349(4) 0.294(3) 0.020(17) Uiso 1 1 d .
H4 H 0.736(5) 0.524(4) 0.416(4) 0.032(19) Uiso 1 1 d .
H1 H 0.610(4) 0.448(4) 0.218(3) 0.018(17) Uiso 1 1 d .
H5 H 0.958(6) 0.662(5) 0.670(5) 0.07(2) Uiso 1 1 d .
H2 H 0.502(4) 0.346(4) -0.104(4) 0.03(2) Uiso 1 1 d .
O2 O 0.7344(3) 0.5167(2) 0.0850(2) 0.0196(9) Uani 1 1 d .
O3 O 0.8849(3) 0.5199(2) 0.2435(2) 0.0203(9) Uani 1 1 d .
O1 O 0.7556(3) 0.6610(2) 0.2476(2) 0.0215(10) Uani 1 1 d .
O4 O 0.8792(3) 0.6374(3) 0.4266(2) 0.0205(9) Uani 1 1 d .
O7 O 0.7090(3) 0.4295(3) 0.2960(2) 0.0217(10) Uani 1 1 d .
N3 N 0.8232(4) 0.3660(3) 0.3115(3) 0.0221(12) Uani 1 1 d .
C10 C 0.9773(4) 0.7210(4) 0.0849(3) 0.0214(14) Uani 1 1 d D
C2 C 0.8188(4) 0.8236(4) 0.3401(3) 0.0182(14) Uani 1 1 d .
C22 C 1.0374(4) 0.6786(4) 0.4078(3) 0.0177(13) Uani 1 1 d .
C27 C 0.9559(4) 0.6999(4) 0.4156(3) 0.0179(13) Uani 1 1 d .
C11 C 0.9810(4) 0.6384(4) 0.0858(3) 0.0217(14) Uani 1 1 d .
H11 H 1.0393 0.6281 0.0863 0.026 Uiso 1 1 calc R
C13 C 0.8152(4) 0.5864(4) 0.0868(3) 0.0189(14) Uani 1 1 d .
N4 N 0.7376(4) 0.5377(3) 0.4666(3) 0.0213(12) Uani 1 1 d .
C24 C 1.1139(4) 0.8294(4) 0.4051(3) 0.0203(14) Uani 1 1 d .
C23 C 1.1158(4) 0.7452(4) 0.4047(3) 0.0197(14) Uani 1 1 d .
H23 H 1.1723 0.7327 0.4021 0.024 Uiso 1 1 calc R
C16 C 1.0818(4) 0.4953(4) 0.1634(4) 0.0218(14) Uani 1 1 d .
H16 H 1.0917 0.4801 0.1135 0.026 Uiso 1 1 calc R
N1 N 0.5636(4) 0.4574(3) 0.1863(3) 0.0210(12) Uani 1 1 d .
C26 C 0.9489(4) 0.7814(4) 0.4140(3) 0.0189(14) Uani 1 1 d .
C12 C 0.9017(4) 0.5697(4) 0.0859(3) 0.0189(14) Uani 1 1 d .
C1 C 0.7755(4) 0.7531(4) 0.2605(4) 0.0180(13) Uani 1 1 d .
C6 C 0.7604(4) 0.7733(4) 0.1917(3) 0.0193(14) Uani 1 1 d .
O8 O 0.8351(3) 0.6080(3) 0.6009(2) 0.0297(11) Uani 1 1 d .
O5 O 0.5394(3) 0.5669(3) 0.1444(3) 0.0289(11) Uani 1 1 d .
C41 C 1.2022(4) 0.8975(4) 0.3986(4) 0.0253(15) Uani 1 1 d .
C3 C 0.8397(4) 0.9149(4) 0.3490(4) 0.0207(14) Uani 1 1 d .
H3A H 0.866 0.9622 0.4019 0.025 Uiso 1 1 calc R
C25 C 1.0280(4) 0.8449(4) 0.4081(3) 0.0209(14) Uani 1 1 d .
H25 H 1.0232 0.8997 0.4061 0.025 Uiso 1 1 calc R
C8 C 0.8110(4) 0.6716(4) 0.0922(3) 0.0188(14) Uani 1 1 d .
C21 C 1.0400(4) 0.5832(4) 0.3934(3) 0.0194(14) Uani 1 1 d .
H21A H 0.9781 0.542 0.3922 0.023 Uiso 1 1 calc R
H21B H 1.095 0.5882 0.4379 0.023 Uiso 1 1 calc R
C20 C 0.9759(4) 0.5177(4) 0.2390(4) 0.0182(13) Uani 1 1 d .
C47 C 0.5871(4) 0.5449(4) 0.1940(4) 0.0214(14) Uani 1 1 d .
C18 C 1.1442(4) 0.5413(4) 0.3078(4) 0.0226(14) Uani 1 1 d .
H18 H 1.196 0.557 0.3564 0.027 Uiso 1 1 calc R
C7 C 0.7248(4) 0.6969(4) 0.1063(3) 0.0218(14) Uani 1 1 d .
H7A H 0.6978 0.718 0.0652 0.026 Uiso 1 1 calc R
H7B H 0.6719 0.6422 0.1008 0.026 Uiso 1 1 calc R
C19 C 1.0531(4) 0.5437(4) 0.3120(4) 0.0190(14) Uani 1 1 d .
C28 C 0.8557(4) 0.8027(4) 0.4138(3) 0.0223(14) Uani 1 1 d .
H28A H 0.8037 0.7495 0.4113 0.027 Uiso 1 1 calc R
H28B H 0.8715 0.856 0.4642 0.027 Uiso 1 1 calc R
C5 C 0.7847(4) 0.8660(4) 0.2039(4) 0.0202(14) Uani 1 1 d .
H5A H 0.775 0.8802 0.1579 0.024 Uiso 1 1 calc R
C55 C 0.6189(4) 0.3649(4) -0.0187(4) 0.0202(14) Uani 1 1 d .
C72 C 0.6575(4) 0.4775(4) 0.4806(4) 0.0246(14) Uani 1 1 d .
H72A H 0.6467 0.5147 0.528 0.03 Uiso 1 1 calc R
H72B H 0.6781 0.4308 0.4936 0.03 Uiso 1 1 calc R
C15 C 0.9896(4) 0.4960(4) 0.1639(3) 0.0184(13) Uani 1 1 d .
C14 C 0.9103(4) 0.4799(4) 0.0859(3) 0.0212(14) Uani 1 1 d .
H14A H 0.8462 0.4375 0.0803 0.025 Uiso 1 1 calc R
H14B H 0.9264 0.4505 0.0387 0.025 Uiso 1 1 calc R
C71 C 0.8218(4) 0.5972(4) 0.5287(4) 0.0223(14) Uani 1 1 d .
C33 C 1.0604(4) 0.7936(4) 0.0758(4) 0.0249(15) Uani 1 1 d .
C4 C 0.8232(4) 0.9391(4) 0.2819(4) 0.0201(14) Uani 1 1 d .
C48 C 0.4791(4) 0.3786(4) 0.1179(4) 0.0237(15) Uani 1 1 d .
H48A H 0.499 0.3581 0.0709 0.028 Uiso 1 1 calc R
H48B H 0.4247 0.3983 0.1019 0.028 Uiso 1 1 calc R
C63 C 0.7758(4) 0.4079(4) 0.2760(3) 0.0193(14) Uani 1 1 d .
C70 C 0.9041(4) 0.6563(4) 0.5114(4) 0.0264(15) Uani 1 1 d .
H70A H 0.9185 0.7217 0.5422 0.032 Uiso 1 1 calc R
H70B H 0.9642 0.6452 0.5306 0.032 Uiso 1 1 calc R
C9 C 0.8916(4) 0.7367(4) 0.0899(3) 0.0227(14) Uani 1 1 d .
H9 H 0.8884 0.7933 0.0918 0.027 Uiso 1 1 calc R
O6 O 0.6687(3) 0.3300(3) 0.0142(3) 0.0294(11) Uani 1 1 d D
C17 C 1.1604(4) 0.5162(4) 0.2344(4) 0.0208(14) Uani 1 1 d .
C29 C 0.8547(4) 1.0403(4) 0.2932(4) 0.0234(14) Uani 1 1 d .
C73 C 0.5605(4) 0.4288(4) 0.4074(4) 0.0257(15) Uani 1 1 d .
H73A H 0.5708 0.3914 0.3598 0.031 Uiso 1 1 calc R
H73B H 0.5392 0.4752 0.3945 0.031 Uiso 1 1 calc R
C62 C 0.8051(4) 0.4290(4) 0.2085(4) 0.0222(14) Uani 1 1 d .
H62A H 0.8269 0.3819 0.18 0.027 Uiso 1 1 calc R
H62B H 0.7476 0.4274 0.1686 0.027 Uiso 1 1 calc R
C65 C 0.6979(4) 0.2460(4) 0.3282(4) 0.0244(15) Uani 1 1 d .
H65A H 0.6455 0.2588 0.2964 0.029 Uiso 1 1 calc R
H65B H 0.7091 0.197 0.2899 0.029 Uiso 1 1 calc R
C74 C 0.4788(4) 0.3662(4) 0.4248(4) 0.0275(15) Uani 1 1 d .
H74A H 0.5021 0.3219 0.4399 0.033 Uiso 1 1 calc R
H74B H 0.4682 0.4045 0.4717 0.033 Uiso 1 1 calc R
C37 C 1.2589(4) 0.5123(4) 0.2278(4) 0.0265(15) Uani 1 1 d .
C46 C 0.6766(4) 0.6169(4) 0.2702(4) 0.0243(15) Uani 1 1 d .
H46A H 0.6569 0.6636 0.3021 0.029 Uiso 1 1 calc R
H46B H 0.7 0.5867 0.3044 0.029 Uiso 1 1 calc R
C64 C 0.7931(4) 0.3334(4) 0.3704(4) 0.0233(14) Uani 1 1 d .
H64A H 0.7828 0.3823 0.4097 0.028 Uiso 1 1 calc R
H64B H 0.8464 0.3205 0.4009 0.028 Uiso 1 1 calc R
C54 C 0.6509(4) 0.4694(4) 0.0096(3) 0.0236(15) Uani 1 1 d .
H54A H 0.6683 0.4876 -0.0322 0.028 Uiso 1 1 calc R
H54B H 0.5957 0.4869 0.0171 0.028 Uiso 1 1 calc R
C66 C 0.6622(5) 0.2110(4) 0.3874(4) 0.0269(15) Uani 1 1 d .
H66A H 0.644 0.2572 0.4218 0.032 Uiso 1 1 calc R
H66B H 0.717 0.2046 0.4232 0.032 Uiso 1 1 calc R
C75 C 0.3803(5) 0.3129(4) 0.3535(4) 0.0328(17) Uani 1 1 d .
H75A H 0.3919 0.2792 0.305 0.039 Uiso 1 1 calc R
H75B H 0.3538 0.3571 0.3419 0.039 Uiso 1 1 calc R
C49 C 0.4436(5) 0.2985(4) 0.1415(4) 0.0298(16) Uani 1 1 d .
H49A H 0.4215 0.3188 0.1872 0.036 Uiso 1 1 calc R
H49B H 0.4993 0.2814 0.1602 0.036 Uiso 1 1 calc R
C34 C 1.0846(5) 0.8936(4) 0.1357(4) 0.0315(16) Uani 1 1 d .
H34A H 1.1058 0.8988 0.1914 0.047 Uiso 1 1 calc R
H34B H 1.0259 0.9078 0.1242 0.047 Uiso 1 1 calc R
H34C H 1.1372 0.9368 0.129 0.047 Uiso 1 1 calc R
C36 C 1.1569(5) 0.7763(4) 0.0898(4) 0.0357(17) Uani 1 1 d .
H36A H 1.1791 0.7757 0.1434 0.054 Uiso 1 1 calc R
H36B H 1.2074 0.8251 0.0866 0.054 Uiso 1 1 calc R
H36C H 1.1449 0.7171 0.0482 0.054 Uiso 1 1 calc R
C30 C 0.8410(5) 1.1008(4) 0.3686(4) 0.0328(17) Uani 1 1 d .
H30A H 0.7724 1.0758 0.3637 0.049 Uiso 1 1 calc R
H30B H 0.8584 1.1635 0.3721 0.049 Uiso 1 1 calc R
H30C H 0.8835 1.1012 0.4175 0.049 Uiso 1 1 calc R
C43 C 1.2184(5) 0.8455(4) 0.3204(4) 0.0358(17) Uani 1 1 d .
H43A H 1.1578 0.8211 0.2734 0.054 Uiso 1 1 calc R
H43B H 1.2362 0.795 0.3255 0.054 Uiso 1 1 calc R
H43C H 1.2714 0.8879 0.3133 0.054 Uiso 1 1 calc R
C67 C 0.5731(4) 0.1178(4) 0.3444(4) 0.0292(16) Uani 1 1 d .
H67A H 0.5914 0.0719 0.3097 0.035 Uiso 1 1 calc R
H67B H 0.5583 0.0973 0.386 0.035 Uiso 1 1 calc R
C42 C 1.1841(5) 0.9828(4) 0.3933(4) 0.0338(17) Uani 1 1 d .
H42A H 1.1263 0.9633 0.3452 0.051 Uiso 1 1 calc R
H42B H 1.2416 1.0236 0.3895 0.051 Uiso 1 1 calc R
H42C H 1.1731 1.0154 0.4417 0.051 Uiso 1 1 calc R

loop_
_atom_site_aniso_label
_atom_site_aniso_U_11
_atom_site_aniso_U_22
_atom_site_aniso_U_33
_atom_site_aniso_U_23
_atom_site_aniso_U_13
_atom_site_aniso_U_12
O9 0.024(3) 0.034(3) 0.021(2) 0.011(2) 0.011(2) 0.011(2)
N2 0.021(3) 0.022(3) 0.021(3) 0.008(2) 0.004(2) 0.007(2)
C40 0.022(4) 0.058(5) 0.039(4) 0.019(4) 0.014(3) 0.019(3)
C35 0.048(5) 0.037(4) 0.029(4) 0.015(3) 0.018(4) -0.003(3)
C78 0.038(4) 0.039(4) 0.025(4) 0.013(3) 0.014(3) 0.018(3)
C76 0.029(4) 0.040(4) 0.066(5) 0.021(4) 0.028(4) 0.012(3)
C68 0.033(4) 0.035(4) 0.040(4) 0.018(3) 0.014(3) 0.012(3)
C56 0.026(4) 0.022(3) 0.029(4) 0.009(3) 0.002(3) 0.006(3)
C38 0.027(4) 0.056(5) 0.043(5) 0.023(4) 0.020(3) 0.012(4)
C50 0.031(4) 0.032(4) 0.028(4) 0.016(3) 0.008(3) 0.006(3)
C52 0.048(5) 0.035(4) 0.038(4) 0.022(4) 0.003(4) 0.000(4)
C51 0.042(5) 0.032(4) 0.033(4) 0.015(3) 0.004(3) 0.000(3)
C57 0.032(4) 0.022(3) 0.033(4) 0.004(3) 0.004(3) 0.012(3)
C44 0.023(4) 0.043(4) 0.046(5) 0.023(4) 0.010(3) -0.001(3)
C69 0.031(4) 0.047(5) 0.083(6) 0.033(5) 0.018(4) 0.010(4)
C39 0.029(4) 0.044(4) 0.055(5) 0.004(4) 0.019(4) 0.017(3)
C77 0.028(5) 0.054(5) 0.089(7) 0.018(5) 0.024(5) 0.004(4)
C59 0.026(4) 0.029(4) 0.036(4) 0.003(3) 0.009(3) 0.007(3)
C58 0.025(4) 0.029(4) 0.030(4) 0.006(3) 0.009(3) 0.009(3)
C31 0.075(6) 0.029(4) 0.025(4) 0.013(3) 0.012(4) 0.021(4)
C32 0.042(5) 0.025(4) 0.092(7) 0.023(4) 0.036(5) 0.011(3)
C53 0.048(5) 0.048(5) 0.070(6) 0.032(5) 0.007(5) -0.003(4)
C60 0.040(4) 0.033(4) 0.039(4) 0.013(3) 0.020(4) 0.013(3)
C61 0.054(5) 0.045(5) 0.049(5) 0.019(4) 0.029(4) 0.013(4)
C79 0.180(7) 0.174(7) 0.179(7) 0.074(3) 0.059(3) 0.076(3)
O10 0.168(4) 0.167(4) 0.161(4) 0.069(3) 0.062(2) 0.062(3)
O2 0.018(2) 0.021(2) 0.016(2) 0.0069(18) 0.0051(18) 0.0037(18)
O3 0.016(2) 0.024(2) 0.022(2) 0.0090(18) 0.0112(18) 0.0065(18)
O1 0.022(2) 0.020(2) 0.024(2) 0.0106(18) 0.0106(19) 0.0073(18)
O4 0.019(2) 0.024(2) 0.017(2) 0.0093(18) 0.0082(18) 0.0041(18)
O7 0.022(2) 0.027(2) 0.021(2) 0.0116(19) 0.0118(19) 0.0106(19)
N3 0.020(3) 0.031(3) 0.025(3) 0.016(2) 0.014(2) 0.013(3)
C10 0.023(4) 0.023(3) 0.016(3) 0.008(3) 0.011(3) 0.004(3)
C2 0.015(3) 0.020(3) 0.021(3) 0.008(3) 0.009(3) 0.008(3)
C22 0.019(3) 0.020(3) 0.011(3) 0.006(3) 0.005(3) 0.004(3)
C27 0.016(3) 0.022(3) 0.012(3) 0.006(3) 0.007(3) 0.002(3)
C11 0.022(4) 0.027(3) 0.016(3) 0.007(3) 0.011(3) 0.009(3)
C13 0.018(3) 0.020(3) 0.013(3) 0.005(3) 0.005(3) 0.002(3)
N4 0.021(3) 0.026(3) 0.018(3) 0.010(2) 0.011(3) 0.005(2)
C24 0.021(3) 0.022(3) 0.014(3) 0.006(3) 0.007(3) 0.004(3)
C23 0.016(3) 0.026(3) 0.019(3) 0.010(3) 0.008(3) 0.008(3)
C16 0.027(4) 0.023(3) 0.020(3) 0.009(3) 0.015(3) 0.010(3)
N1 0.017(3) 0.023(3) 0.022(3) 0.011(2) 0.006(2) 0.007(2)
C26 0.019(3) 0.024(3) 0.015(3) 0.008(3) 0.007(3) 0.008(3)
C12 0.019(3) 0.022(3) 0.015(3) 0.007(3) 0.008(3) 0.006(3)
C1 0.017(3) 0.017(3) 0.023(3) 0.009(3) 0.010(3) 0.007(3)
C6 0.017(3) 0.022(3) 0.019(3) 0.007(3) 0.008(3) 0.009(3)
O8 0.029(3) 0.040(3) 0.019(2) 0.013(2) 0.011(2) 0.007(2)
O5 0.027(3) 0.030(2) 0.030(3) 0.018(2) 0.006(2) 0.011(2)
C41 0.023(4) 0.026(4) 0.029(4) 0.015(3) 0.013(3) 0.006(3)
C3 0.018(3) 0.022(3) 0.018(3) 0.004(3) 0.007(3) 0.007(3)
C25 0.023(4) 0.019(3) 0.018(3) 0.008(3) 0.007(3) 0.005(3)
C8 0.020(3) 0.022(3) 0.013(3) 0.006(3) 0.006(3) 0.007(3)
C21 0.017(3) 0.023(3) 0.018(3) 0.009(3) 0.007(3) 0.005(3)
C20 0.016(3) 0.016(3) 0.025(3) 0.009(3) 0.010(3) 0.007(3)
C47 0.022(3) 0.025(4) 0.024(4) 0.012(3) 0.013(3) 0.011(3)
C18 0.019(4) 0.020(3) 0.025(4) 0.008(3) 0.006(3) 0.005(3)
C7 0.024(4) 0.024(3) 0.019(3) 0.010(3) 0.008(3) 0.010(3)
C19 0.021(3) 0.016(3) 0.023(3) 0.011(3) 0.011(3) 0.006(3)
C28 0.021(3) 0.024(3) 0.018(3) 0.006(3) 0.008(3) 0.006(3)
C5 0.019(3) 0.027(3) 0.021(3) 0.013(3) 0.011(3) 0.011(3)
C55 0.020(3) 0.027(3) 0.017(3) 0.011(3) 0.010(3) 0.009(3)
C72 0.023(4) 0.031(4) 0.026(4) 0.016(3) 0.015(3) 0.009(3)
C15 0.019(3) 0.017(3) 0.021(3) 0.009(3) 0.010(3) 0.005(3)
C14 0.023(4) 0.025(3) 0.018(3) 0.009(3) 0.011(3) 0.009(3)
C71 0.024(4) 0.024(3) 0.023(4) 0.012(3) 0.011(3) 0.011(3)
C33 0.026(4) 0.025(3) 0.022(3) 0.009(3) 0.013(3) 0.004(3)
C4 0.016(3) 0.021(3) 0.023(3) 0.008(3) 0.008(3) 0.008(3)
C48 0.020(3) 0.024(3) 0.024(4) 0.009(3) 0.008(3) 0.005(3)
C63 0.017(3) 0.018(3) 0.019(3) 0.006(3) 0.006(3) 0.002(3)
C70 0.025(4) 0.034(4) 0.018(3) 0.011(3) 0.009(3) 0.006(3)
C9 0.031(4) 0.020(3) 0.019(3) 0.009(3) 0.010(3) 0.009(3)
O6 0.028(3) 0.026(2) 0.029(3) 0.011(2) 0.003(2) 0.010(2)
C17 0.018(3) 0.018(3) 0.026(4) 0.009(3) 0.010(3) 0.006(3)
C29 0.023(4) 0.021(3) 0.027(4) 0.009(3) 0.012(3) 0.008(3)
C73 0.023(4) 0.028(4) 0.029(4) 0.013(3) 0.014(3) 0.009(3)
C62 0.019(3) 0.023(3) 0.021(3) 0.007(3) 0.009(3) 0.003(3)
C65 0.026(4) 0.028(4) 0.024(4) 0.013(3) 0.011(3) 0.012(3)
C74 0.026(4) 0.028(4) 0.036(4) 0.015(3) 0.020(3) 0.012(3)
C37 0.020(4) 0.031(4) 0.029(4) 0.011(3) 0.013(3) 0.010(3)
C46 0.022(4) 0.025(3) 0.025(4) 0.012(3) 0.010(3) 0.005(3)
C64 0.027(4) 0.030(4) 0.021(3) 0.014(3) 0.013(3) 0.014(3)
C54 0.020(3) 0.026(3) 0.019(3) 0.008(3) 0.003(3) 0.006(3)
C66 0.029(4) 0.032(4) 0.029(4) 0.017(3) 0.017(3) 0.015(3)
C75 0.027(4) 0.030(4) 0.046(4) 0.015(3) 0.018(3) 0.012(3)
C49 0.029(4) 0.029(4) 0.027(4) 0.014(3) 0.008(3) 0.005(3)
C34 0.030(4) 0.028(4) 0.031(4) 0.012(3) 0.011(3) 0.003(3)
C36 0.035(4) 0.026(4) 0.039(4) 0.008(3) 0.023(3) 0.000(3)
C30 0.048(4) 0.025(4) 0.027(4) 0.010(3) 0.014(3) 0.016(3)
C43 0.044(4) 0.038(4) 0.042(4) 0.023(3) 0.030(4) 0.019(3)
C67 0.030(4) 0.031(4) 0.036(4) 0.019(3) 0.019(3) 0.013(3)
C42 0.035(4) 0.030(4) 0.043(4) 0.019(3) 0.021(3) 0.010(3)

loop_
_atom_type_symbol
_atom_type_description
_atom_type_scat_dispersion_real
_atom_type_scat_dispersion_imag
_atom_type_scat_source
C C 0.0033 0.0016 'International Tables Vol C Tables 4.2.6.8 and 6.1.1.4'
H H 0 0 'International Tables Vol C Tables 4.2.6.8 and 6.1.1.4'
O O 0.0106 0.006 'International Tables Vol C Tables 4.2.6.8 and 6.1.1.4'
N N 0.0061 0.0033 'International Tables Vol C Tables 4.2.6.8 and 6.1.1.4'

loop_
_geom_angle_atom_site_label_1
_geom_angle_atom_site_label_2
_geom_angle_atom_site_label_3
_geom_angle
C78 O9 H5 112(5)
C55 N2 C56 122.6(5)
C55 N2 H2 117(4)
C56 N2 H2 120(4)
C37 C40 H40A 109.5
C37 C40 H40B 109.5
H40A C40 H40B 109.5
C37 C40 H40C 109.5
H40A C40 H40C 109.5
H40B C40 H40C 109.5
C33 C35 H35A 109.5
C33 C35 H35B 109.5
H35A C35 H35B 109.5
C33 C35 H35C 109.5
H35A C35 H35C 109.5
H35B C35 H35C 109.5
O9 C78 H78A 109.5
O9 C78 H78B 109.5
H78A C78 H78B 109.5
O9 C78 H78C 109.5
H78A C78 H78C 109.5
H78B C78 H78C 109.5
C75 C76 C77 113.2(6)
C75 C76 H76A 108.9
C77 C76 H76A 108.9
C75 C76 H76B 108.9
C77 C76 H76B 108.9
H76A C76 H76B 107.8
C69 C68 C67 115.4(5)
C69 C68 H68A 108.4
C67 C68 H68A 108.4
C69 C68 H68B 108.4
C67 C68 H68B 108.4
H68A C68 H68B 107.5
N2 C56 C57 112.9(5)
N2 C56 H56A 109
C57 C56 H56A 109
N2 C56 H56B 109
C57 C56 H56B 109
H56A C56 H56B 107.8
C37 C38 H38A 109.5
C37 C38 H38B 109.5
H38A C38 H38B 109.5
C37 C38 H38C 109.5
H38A C38 H38C 109.5
H38B C38 H38C 109.5
C51 C50 C49 112.8(5)
C51 C50 H50A 109
C49 C50 H50A 109
C51 C50 H50B 109
C49 C50 H50B 109
H50A C50 H50B 107.8
C53 C52 C51 114.5(6)
C53 C52 H52A 108.6
C51 C52 H52A 108.6
C53 C52 H52B 108.6
C51 C52 H52B 108.6
H52A C52 H52B 107.6
C50 C51 C52 114.9(5)
C50 C51 H51A 108.5
C52 C51 H51A 108.5
C50 C51 H51B 108.5
C52 C51 H51B 108.5
H51A C51 H51B 107.5
C58 C57 C56 113.6(5)
C58 C57 H57A 108.9
C56 C57 H57A 108.9
C58 C57 H57B 108.9
C56 C57 H57B 108.9
H57A C57 H57B 107.7
C41 C44 H44A 109.5
C41 C44 H44B 109.5
H44A C44 H44B 109.5
C41 C44 H44C 109.5
H44A C44 H44C 109.5
H44B C44 H44C 109.5
C68 C69 H69A 109.5
C68 C69 H69B 109.5
H69A C69 H69B 109.5
C68 C69 H69C 109.5
H69A C69 H69C 109.5
H69B C69 H69C 109.5
C37 C39 H39A 109.5
C37 C39 H39B 109.5
H39A C39 H39B 109.5
C37 C39 H39C 109.5
H39A C39 H39C 109.5
H39B C39 H39C 109.5
C76 C77 H77A 109.5
C76 C77 H77B 109.5
H77A C77 H77B 109.5
C76 C77 H77C 109.5
H77A C77 H77C 109.5
H77B C77 H77C 109.5
C60 C59 C58 114.3(5)
C60 C59 H59A 108.7
C58 C59 H59A 108.7
C60 C59 H59B 108.7
C58 C59 H59B 108.7
H59A C59 H59B 107.6
C57 C58 C59 114.6(5)
C57 C58 H58A 108.6
C59 C58 H58A 108.6
C57 C58 H58B 108.6
C59 C58 H58B 108.6
H58A C58 H58B 107.6
C29 C31 H31A 109.5
C29 C31 H31B 109.5
H31A C31 H31B 109.5
C29 C31 H31C 109.5
H31A C31 H31C 109.5
H31B C31 H31C 109.5
C29 C32 H32A 109.5
C29 C32 H32B 109.5
H32A C32 H32B 109.5
C29 C32 H32C 109.5
H32A C32 H32C 109.5
H32B C32 H32C 109.5
C52 C53 H53A 109.5
C52 C53 H53B 109.5
H53A C53 H53B 109.5
C52 C53 H53C 109.5
H53A C53 H53C 109.5
H53B C53 H53C 109.5
C59 C60 C61 113.1(6)
C59 C60 H60A 109
C61 C60 H60A 109
C59 C60 H60B 109
C61 C60 H60B 109
H60A C60 H60B 107.8
C60 C61 H61A 109.5
C60 C61 H61B 109.5
H61A C61 H61B 109.5
C60 C61 H61C 109.5
H61A C61 H61C 109.5
H61B C61 H61C 109.5
O10 C79 H79A 109.5
O10 C79 H79B 109.5
H79A C79 H79B 109.5
O10 C79 H79C 109.5
H79A C79 H79C 109.5
H79B C79 H79C 109.5
C79 O10 H10 109.5
C13 O2 C54 115.6(4)
C20 O3 C62 114.0(4)
C1 O1 C46 116.7(4)
C27 O4 C70 109.7(4)
C63 N3 C64 121.4(5)
C63 N3 H3 120(4)
C64 N3 H3 118(4)
C11 C10 C9 116.9(6)
C11 C10 C33 123.4(5)
C9 C10 C33 119.7(5)
C3 C2 C1 118.1(5)
C3 C2 C28 120.5(5)
C1 C2 C28 120.8(5)
C27 C22 C23 118.0(5)
C27 C22 C21 123.2(5)
C23 C22 C21 118.5(5)
C26 C27 C22 121.4(5)
C26 C27 O4 119.2(5)
C22 C27 O4 119.4(5)
C10 C11 C12 122.9(6)
C10 C11 H11 118.6
C12 C11 H11 118.6
C8 C13 O2 120.8(5)
C8 C13 C12 120.7(5)
O2 C13 C12 118.5(5)
C71 N4 C72 120.3(5)
C71 N4 H4 119(4)
C72 N4 H4 118(4)
C23 C24 C25 116.8(5)
C23 C24 C41 119.5(5)
C25 C24 C41 123.7(5)
C24 C23 C22 122.9(5)
C24 C23 H23 118.5
C22 C23 H23 118.5
C15 C16 C17 122.9(6)
C15 C16 H16 118.5
C17 C16 H16 118.5
C47 N1 C48 123.2(5)
C47 N1 H1 115(4)
C48 N1 H1 121(4)
C27 C26 C25 118.5(5)
C27 C26 C28 122.8(5)
C25 C26 C28 118.6(5)
C11 C12 C13 118.2(5)
C11 C12 C14 120.2(5)
C13 C12 C14 121.6(5)
O1 C1 C6 117.3(5)
O1 C1 C2 120.8(5)
C6 C1 C2 121.5(5)
C1 C6 C5 118.1(5)
C1 C6 C7 120.6(5)
C5 C6 C7 121.2(5)
C42 C41 C24 112.5(5)
C42 C41 C44 108.7(5)
C24 C41 C44 109.7(5)
C42 C41 C43 108.9(5)
C24 C41 C43 107.9(5)
C44 C41 C43 109.2(5)
C2 C3 C4 122.8(5)
C2 C3 H3A 118.6
C4 C3 H3A 118.6
C24 C25 C26 122.3(5)
C24 C25 H25 118.9
C26 C25 H25 118.9
C9 C8 C13 118.2(5)
C9 C8 C7 120.1(5)
C13 C8 C7 121.6(5)
C22 C21 C19 109.0(5)
C22 C21 H21A 109.9
C19 C21 H21A 109.9
C22 C21 H21B 109.9
C19 C21 H21B 109.9
H21A C21 H21B 108.3
C19 C20 C15 121.7(5)
C19 C20 O3 117.9(5)
C15 C20 O3 120.3(5)
O5 C47 N1 122.9(6)
O5 C47 C46 121.9(5)
N1 C47 C46 115.1(5)
C17 C18 C19 122.4(5)
C17 C18 H18 118.8
C19 C18 H18 118.8
C6 C7 C8 109.9(5)
C6 C7 H7A 109.7
C8 C7 H7A 109.7
C6 C7 H7B 109.7
C8 C7 H7B 109.7
H7A C7 H7B 108.2
C20 C19 C18 118.1(6)
C20 C19 C21 119.5(5)
C18 C19 C21 122.1(5)
C2 C28 C26 109.5(5)
C2 C28 H28A 109.8
C26 C28 H28A 109.8
C2 C28 H28B 109.8
C26 C28 H28B 109.8
H28A C28 H28B 108.2
C6 C5 C4 122.9(6)
C6 C5 H5A 118.5
C4 C5 H5A 118.5
O6 C55 N2 123.4(5)
O6 C55 C54 122.3(5)
N2 C55 C54 114.3(5)
N4 C72 C73 112.9(5)
N4 C72 H72A 109
C73 C72 H72A 109
N4 C72 H72B 109
C73 C72 H72B 109
H72A C72 H72B 107.8
C16 C15 C20 117.6(5)
C16 C15 C14 120.2(5)
C20 C15 C14 122.1(5)
C15 C14 C12 112.1(4)
C15 C14 H14A 109.2
C12 C14 H14A 109.2
C15 C14 H14B 109.2
C12 C14 H14B 109.2
H14A C14 H14B 107.9
O8 C71 N4 122.8(6)
O8 C71 C70 118.4(5)
N4 C71 C70 118.8(5)
C36 C33 C35 108.3(5)
C36 C33 C34 108.3(5)
C35 C33 C34 108.6(5)
C36 C33 C10 112.5(5)
C35 C33 C10 107.2(5)
C34 C33 C10 111.7(5)
C3 C4 C5 116.5(5)
C3 C4 C29 121.8(5)
C5 C4 C29 121.4(5)
N1 C48 C49 111.2(5)
N1 C48 H48A 109.4
C49 C48 H48A 109.4
N1 C48 H48B 109.4
C49 C48 H48B 109.4
H48A C48 H48B 108
O7 C63 N3 122.2(6)
O7 C63 C62 120.6(5)
N3 C63 C62 117.2(5)
O4 C70 C71 112.7(5)
O4 C70 H70A 109.1
C71 C70 H70A 109.1
O4 C70 H70B 109.1
C71 C70 H70B 109.1
H70A C70 H70B 107.8
C8 C9 C10 122.8(5)
C8 C9 H9 118.6
C10 C9 H9 118.6
C18 C17 C16 117.0(5)
C18 C17 C37 123.7(5)
C16 C17 C37 119.3(5)
C4 C29 C31 111.7(5)
C4 C29 C32 108.2(5)
C31 C29 C32 109.4(6)
C4 C29 C30 111.8(5)
C31 C29 C30 107.3(5)
C32 C29 C30 108.4(5)
C72 C73 C74 111.2(5)
C72 C73 H73A 109.4
C74 C73 H73A 109.4
C72 C73 H73B 109.4
C74 C73 H73B 109.4
H73A C73 H73B 108
O3 C62 C63 109.9(4)
O3 C62 H62A 109.7
C63 C62 H62A 109.7
O3 C62 H62B 109.7
C63 C62 H62B 109.7
H62A C62 H62B 108.2
C66 C65 C64 113.6(5)
C66 C65 H65A 108.8
C64 C65 H65A 108.8
C66 C65 H65B 108.8
C64 C65 H65B 108.8
H65A C65 H65B 107.7
C75 C74 C73 114.3(5)
C75 C74 H74A 108.7
C73 C74 H74A 108.7
C75 C74 H74B 108.7
C73 C74 H74B 108.7
H74A C74 H74B 107.6
C17 C37 C40 111.9(5)
C17 C37 C39 109.9(5)
C40 C37 C39 108.6(5)
C17 C37 C38 109.2(5)
C40 C37 C38 107.9(5)
C39 C37 C38 109.3(6)
O1 C46 C47 110.6(5)
O1 C46 H46A 109.5
C47 C46 H46A 109.5
O1 C46 H46B 109.5
C47 C46 H46B 109.5
H46A C46 H46B 108.1
N3 C64 C65 111.8(5)
N3 C64 H64A 109.3
C65 C64 H64A 109.3
N3 C64 H64B 109.3
C65 C64 H64B 109.3
H64A C64 H64B 107.9
O2 C54 C55 110.4(4)
O2 C54 H54A 109.6
C55 C54 H54A 109.6
O2 C54 H54B 109.6
C55 C54 H54B 109.6
H54A C54 H54B 108.1
C65 C66 C67 113.4(5)
C65 C66 H66A 108.9
C67 C66 H66A 108.9
C65 C66 H66B 108.9
C67 C66 H66B 108.9
H66A C66 H66B 107.7
C74 C75 C76 114.1(6)
C74 C75 H75A 108.7
C76 C75 H75A 108.7
C74 C75 H75B 108.7
C76 C75 H75B 108.7
H75A C75 H75B 107.6
C48 C49 C50 113.2(5)
C48 C49 H49A 108.9
C50 C49 H49A 108.9
C48 C49 H49B 108.9
C50 C49 H49B 108.9
H49A C49 H49B 107.8
C33 C34 H34A 109.5
C33 C34 H34B 109.5
H34A C34 H34B 109.5
C33 C34 H34C 109.5
H34A C34 H34C 109.5
H34B C34 H34C 109.5
C33 C36 H36A 109.5
C33 C36 H36B 109.5
H36A C36 H36B 109.5
C33 C36 H36C 109.5
H36A C36 H36C 109.5
H36B C36 H36C 109.5
C29 C30 H30A 109.5
C29 C30 H30B 109.5
H30A C30 H30B 109.5
C29 C30 H30C 109.5
H30A C30 H30C 109.5
H30B C30 H30C 109.5
C41 C43 H43A 109.5
C41 C43 H43B 109.5
H43A C43 H43B 109.5
C41 C43 H43C 109.5
H43A C43 H43C 109.5
H43B C43 H43C 109.5
C68 C67 C66 114.1(5)
C68 C67 H67A 108.7
C66 C67 H67A 108.7
C68 C67 H67B 108.7
C66 C67 H67B 108.7
H67A C67 H67B 107.6
C41 C42 H42A 109.5
C41 C42 H42B 109.5
H42A C42 H42B 109.5
C41 C42 H42C 109.5
H42A C42 H42C 109.5
H42B C42 H42C 109.5

loop_
_geom_bond_atom_site_label_1
_geom_bond_atom_site_label_2
_geom_bond_distance
O9 C78 1.426(7)
O9 H5 1.00(8)
N2 C55 1.337(7)
N2 C56 1.448(7)
N2 H2 0.89(6)
C40 C37 1.524(8)
C40 H40A 0.96
C40 H40B 0.96
C40 H40C 0.96
C35 C33 1.528(8)
C35 H35A 0.96
C35 H35B 0.96
C35 H35C 0.96
C78 H78A 0.96
C78 H78B 0.96
C78 H78C 0.96
C76 C75 1.514(9)
C76 C77 1.521(9)
C76 H76A 0.97
C76 H76B 0.97
C68 C69 1.499(9)
C68 C67 1.507(8)
C68 H68A 0.97
C68 H68B 0.97
C56 C57 1.508(9)
C56 H56A 0.97
C56 H56B 0.97
C38 C37 1.529(9)
C38 H38A 0.96
C38 H38B 0.96
C38 H38C 0.96
C50 C51 1.506(8)
C50 C49 1.517(8)
C50 H50A 0.97
C50 H50B 0.97
C52 C53 1.507(10)
C52 C51 1.524(8)
C52 H52A 0.97
C52 H52B 0.97
C51 H51A 0.97
C51 H51B 0.97
C57 C58 1.504(8)
C57 H57A 0.97
C57 H57B 0.97
C44 C41 1.529(8)
C44 H44A 0.96
C44 H44B 0.96
C44 H44C 0.96
C69 H69A 0.96
C69 H69B 0.96
C69 H69C 0.96
C39 C37 1.525(8)
C39 H39A 0.96
C39 H39B 0.96
C39 H39C 0.96
C77 H77A 0.96
C77 H77B 0.96
C77 H77C 0.96
C59 C60 1.505(9)
C59 C58 1.510(9)
C59 H59A 0.97
C59 H59B 0.97
C58 H58A 0.97
C58 H58B 0.97
C31 C29 1.519(8)
C31 H31A 0.96
C31 H31B 0.96
C31 H31C 0.96
C32 C29 1.519(9)
C32 H32A 0.96
C32 H32B 0.96
C32 H32C 0.96
C53 H53A 0.96
C53 H53B 0.96
C53 H53C 0.96
C60 C61 1.511(9)
C60 H60A 0.97
C60 H60B 0.97
C61 H61A 0.96
C61 H61B 0.96
C61 H61C 0.96
C79 O10 1.308(13)
C79 H79A 0.96
C79 H79B 0.96
C79 H79C 0.96
O10 H10 0.82
O2 C13 1.393(7)
O2 C54 1.419(6)
O3 C20 1.391(7)
O3 C62 1.441(6)
O1 C1 1.379(6)
O1 C46 1.425(7)
O4 C27 1.407(7)
O4 C70 1.414(7)
O7 C63 1.244(7)
N3 C63 1.313(7)
N3 C64 1.453(7)
N3 H3 0.89(6)
C10 C11 1.371(8)
C10 C9 1.391(8)
C10 C33 1.542(8)
C2 C3 1.384(7)
C2 C1 1.393(7)
C2 C28 1.507(8)
C22 C27 1.382(8)
C22 C23 1.384(8)
C22 C21 1.511(7)
C27 C26 1.376(7)
C11 C12 1.387(8)
C11 H11 0.93
C13 C8 1.386(8)
C13 C12 1.396(8)
N4 C71 1.320(7)
N4 C72 1.454(7)
N4 H4 0.88(6)
C24 C23 1.382(8)
C24 C25 1.385(8)
C24 C41 1.526(8)
C23 H23 0.93
C16 C15 1.381(8)
C16 C17 1.392(8)
C16 H16 0.93
N1 C47 1.325(7)
N1 C48 1.457(7)
N1 H1 0.87(5)
C26 C25 1.389(8)
C26 C28 1.526(8)
C12 C14 1.508(7)
C1 C6 1.383(8)
C6 C5 1.385(7)
C6 C7 1.511(8)
O8 C71 1.235(7)
O5 C47 1.224(6)
C41 C42 1.521(8)
C41 C43 1.533(9)
C3 C4 1.391(8)
C3 H3A 0.93
C25 H25 0.93
C8 C9 1.384(8)
C8 C7 1.513(8)
C21 C19 1.512(8)
C21 H21A 0.97
C21 H21B 0.97
C20 C19 1.383(8)
C20 C15 1.390(8)
C47 C46 1.516(8)
C18 C17 1.379(8)
C18 C19 1.391(8)
C18 H18 0.93
C7 H7A 0.97
C7 H7B 0.97
C28 H28A 0.97
C28 H28B 0.97
C5 C4 1.394(8)
C5 H5A 0.93
C55 O6 1.216(6)
C55 C54 1.510(8)
C72 C73 1.506(8)
C72 H72A 0.97
C72 H72B 0.97
C15 C14 1.508(7)
C14 H14A 0.97
C14 H14B 0.97
C71 C70 1.502(8)
C33 C36 1.521(8)
C33 C34 1.534(8)
C4 C29 1.518(8)
C48 C49 1.503(8)
C48 H48A 0.97
C48 H48B 0.97
C63 C62 1.512(8)
C70 H70A 0.97
C70 H70B 0.97
C9 H9 0.93
C17 C37 1.523(8)
C29 C30 1.522(8)
C73 C74 1.526(8)
C73 H73A 0.97
C73 H73B 0.97
C62 H62A 0.97
C62 H62B 0.97
C65 C66 1.510(8)
C65 C64 1.514(8)
C65 H65A 0.97
C65 H65B 0.97
C74 C75 1.503(8)
C74 H74A 0.97
C74 H74B 0.97
C46 H46A 0.97
C46 H46B 0.97
C64 H64A 0.97
C64 H64B 0.97
C54 H54A 0.97
C54 H54B 0.97
C66 C67 1.520(8)
C66 H66A 0.97
C66 H66B 0.97
C75 H75A 0.97
C75 H75B 0.97
C49 H49A 0.97
C49 H49B 0.97
C34 H34A 0.96
C34 H34B 0.96
C34 H34C 0.96
C36 H36A 0.96
C36 H36B 0.96
C36 H36C 0.96
C30 H30A 0.96
C30 H30B 0.96
C30 H30C 0.96
C43 H43A 0.96
C43 H43B 0.96
C43 H43C 0.96
C67 H67A 0.97
C67 H67B 0.97
C42 H42A 0.96
C42 H42B 0.96
C42 H42C 0.96

loop_
_cod_related_entry_id
_cod_related_entry_database
_cod_related_entry_code
1 ChemSpider 30661227
